data_1532078
loop_
_publ_author_name
'Rastsvetaeva, R.K.'
'Chapuis, G.'
'Sapozhnikov, A.N.'
'Bolotina, N.B.'
'Kashaev, A.A.'
'Schoenleber, A.'

_publ_section_title
;
 Average structure of cubic lazurite with a three-dimensional
 incommensurate modulation
;
_journal_name_full Kristallografiya
_journal_page_first 449
_journal_page_last 452
_journal_volume 47
_journal_year 2002
_chemical_formula_sum 'Al6 Ca1.66 Na6.34 O27.52 S2.14 Si6'
_chemical_name_systematic 'Na6.34 Ca1.66 (Al6 Si6 O24) ((S O4)0.88 S1.26)'
_space_group_IT_number 195
_symmetry_space_group_name_Hall 'P 2 2 3'
_symmetry_space_group_name_H-M 'P 2 3'
_cell_angle_alpha 90
_cell_angle_beta 90
_cell_angle_gamma 90
_cell_formula_units_Z 1
_cell_length_a 9.077
_cell_length_b 9.077
_cell_length_c 9.077
_cell_volume 747.872
_citation_journal_id_ASTM KRISAJ
_cod_data_source_file Rastsvetaeva_KRISAJ_2002_732.cif
_cod_data_source_block Al6Ca1.66Na6.34O27.52S2.14Si6
_cod_original_cell_volume 747.8715
_cod_database_code 1532078

loop_
_symmetry_equiv_pos_as_xyz
x,y,z
-x,-y,z
x,-y,-z
-x,y,-z
z,x,y
-z,-x,y
z,-x,-y
-z,x,-y
y,z,x
y,-z,-x
-y,z,-x
-y,-z,x

loop_
_atom_site_label
_atom_site_type_symbol
_atom_site_fract_x
_atom_site_fract_y
_atom_site_fract_z
_atom_site_occupancy
_atom_site_U_iso_or_equiv
S2 S+6 0.5 0.5 0.5 0.37 0.0
S3 S-1 0.1522 0.5 0.5 0.06 0.0
O2 O-2 0.1466 0.1464 0.5355 0.68 0.0
O4 O-2 0.8996 0.8996 0.8996 0.51 0.0
S6 S-1 0.1471 0 0 0.05 0.0
Ca2 Ca+2 0.815 0.815 0.815 0.27 0.0
Na1 Na+1 0.7547 0.7547 0.7547 0.216 0.0
Al2 Al+3 0.5 0 0.2499 0.5 0.0
Al1 Al+3 0.5 0.2499 0 0.5 0.0
Ca1 Ca+2 0.7547 0.7547 0.7547 0.144 0.0
O5 O-2 0.393 0.393 0.393 0.37 0.0
Na5 Na+1 0.6872 0.6872 0.6872 0.37 0.0
Na2 Na+1 0.2585 0.2585 0.2585 0.44 0.0
Si1 Si+4 0.5 0.2499 0 0.5 0.0
S5 S-1 0.2683 0.5 0.5 0.03 0.0
O1 O-2 0.3509 0.3512 0.0163 1 0.0
S4 S-1 0.2589 0 0 0.07 0.0
S1 S+6 0 0 0 0.51 0.0
O3 O-2 0.1508 0.1521 0.4502 0.32 0.0
Si2 Si+4 0.5 0 0.2499 0.5 0.0
Na3 Na+1 0.2019 0.2019 0.2019 0.24 0.0
Na4 Na+1 0.3253 0.3253 0.3253 0.32 0.0
